data_7011373
loop_
_publ_author_name
'Michael I. Bruce'
'Natasha N. Zaitseva'
'Brian W. Skelton'
'Allan H. White'

_publ_section_title
;
 Some reactions of allenylidene-ruthenium cluster carbonyls with
 alkynes
;
_journal_issue 8
_journal_name_full 'J. Chem. Soc., Dalton Trans.'
_journal_page_first 1678
_journal_page_last 1686
_journal_paper_doi 10.1039/b111088h
_journal_year 2002
_chemical_formula_sum 'C30 H26 O11 Ru3 Si'
_chemical_formula_weight 893.83
_space_group_IT_number 2
_symmetry_cell_setting triclinic
_symmetry_space_group_name_Hall '-P 1'
_symmetry_space_group_name_H-M 'P -1'
_audit_creation_date 01-08-27
_audit_creation_method Xtal3.6
_cell_angle_alpha 80.98(2)
_cell_angle_beta 76.48(3)
_cell_angle_gamma 89.61(2)
_cell_formula_units_Z 2
_cell_length_a 13.398(4)
_cell_length_b 13.138(3)
_cell_length_c 10.210(4)
_cell_measurement_reflns_used 8
_cell_measurement_temperature 293
_cell_measurement_theta_max 23.4
_cell_measurement_theta_min 15.8
_cell_volume 1724.9(10)
_computing_cell_refinement 'Enraf Nonius software'
_computing_data_collection 'Enraf Nonius software'
_computing_data_reduction xtal
_computing_molecular_graphics xtal
_computing_publication_material 'xtal BONDLA CIFIO'
_computing_structure_refinement xtal
_computing_structure_solution xtal
_diffrn_ambient_temperature 293
_diffrn_measurement_device_type
;
CAD4 diffractometer
;
_diffrn_measurement_method '2\q-\w scans'
_diffrn_radiation_detector 'scintillation counter'
_diffrn_radiation_monochromator graphite
_diffrn_radiation_source 'sealed tube'
_diffrn_radiation_type 'Mo K\a'
_diffrn_radiation_wavelength .71073
_diffrn_reflns_av_R_equivalents .077
_diffrn_reflns_limit_h_max 15
_diffrn_reflns_limit_h_min -15
_diffrn_reflns_limit_k_max 15
_diffrn_reflns_limit_k_min -15
_diffrn_reflns_limit_l_max 11
_diffrn_reflns_limit_l_min 0
_diffrn_reflns_number 6765
_diffrn_reflns_theta_max 25.
_diffrn_standards_decay_% 0
_diffrn_standards_interval_time 60
_diffrn_standards_number 8
_exptl_absorpt_coefficient_mu 1.385
_exptl_absorpt_correction_T_max .85
_exptl_absorpt_correction_T_min .79
_exptl_absorpt_correction_type gaussian
_exptl_absorpt_process_details
;
XTAL absorb                
;
_exptl_crystal_density_diffrn 1.721
_exptl_crystal_description plate
_exptl_crystal_F_000 880
_exptl_crystal_size_max .32
_exptl_crystal_size_mid .19
_exptl_crystal_size_min .09
_refine_diff_density_max 1.41
_refine_diff_density_min -1.31
_refine_ls_goodness_of_fit_all 1.29
_refine_ls_goodness_of_fit_ref 1.63
_refine_ls_hydrogen_treatment noref
_refine_ls_matrix_type full
_refine_ls_number_constraints 0
_refine_ls_number_parameters 406
_refine_ls_number_reflns 4326
_refine_ls_number_restraints 0
_refine_ls_R_factor_all .080
_refine_ls_R_factor_gt .057
_refine_ls_shift/su_max .068
_refine_ls_shift/su_mean .002
_refine_ls_structure_factor_coef F
_refine_ls_weighting_scheme calc
_refine_ls_wR_factor_all .070
_refine_ls_wR_factor_ref .066
_reflns_limit_h_max 15
_reflns_limit_h_min -15
_reflns_limit_k_max 15
_reflns_limit_k_min -15
_reflns_limit_l_max 11
_reflns_limit_l_min 0
_reflns_number_gt 4326
_reflns_number_observed 4026
_reflns_number_total 6063
_reflns_threshold_expression 'I    > 3.00 sig(I   )'
_cod_data_source_file b111088h.txt
_cod_data_source_block br570
_cod_original_sg_symbol_Hall -p_1
_cod_original_sg_symbol_H-M P_-1
_cod_original_formula_sum 'C30 H26 O11 Ru3 Si1'
_cod_database_code 7011373

loop_
_symmetry_equiv_pos_as_xyz
+x,+y,+z
-x,-y,-z

loop_
_atom_site_label
_atom_site_fract_x
_atom_site_fract_y
_atom_site_fract_z
_atom_site_U_iso_or_equiv
_atom_site_adp_type
_atom_site_calc_flag
_atom_site_calc_attached_atom
_atom_site_occupancy
_atom_site_disorder_assembly
_atom_site_disorder_group
Ru1 .71356(6) .04438(7) .11457(9) .0434(7) Uani ? ? 1.00000 ? ?
Ru2 .68122(6) .19802(7) .27448(8) .0422(7) Uani ? ? 1.00000 ? ?
Ru3 .89062(6) .24894(7) .08939(9) .0428(7) Uani ? ? 1.00000 ? ?
O0 .8721(5) .0905(5) .0803(6) .043(5) Uani ? ? 1.00000 ? ?
C11 .7426(9) -.0755(9) .2333(13) .060(10) Uani ? ? 1.00000 ? ?
O11 .7598(8) -.1427(8) .3079(10) .090(9) Uani ? ? 1.00000 ? ?
C12 .7347(9) -.0166(10) -.0486(13) .064(11) Uani ? ? 1.00000 ? ?
O12 .7425(8) -.0541(11) -.1430(12) .127(13) Uani ? ? 1.00000 ? ?
C13 .5717(10) .0139(9) .1568(12) .059(10) Uani ? ? 1.00000 ? ?
O13 .4868(7) -.0013(8) .1777(11) .091(10) Uani ? ? 1.00000 ? ?
C21 .7452(9) .1110(11) .3996(12) .066(11) Uani ? ? 1.00000 ? ?
O21 .7747(8) .0622(9) .4785(10) .106(11) Uani ? ? 1.00000 ? ?
O22 .4766(7) .1131(8) .4495(9) .083(8) Uani ? ? 1.00000 ? ?
C22 .5533(9) .1452(9) .3788(11) .054(10) Uani ? ? 1.00000 ? ?
C23 .6748(9) .3296(11) .3384(12) .060(10) Uani ? ? 1.00000 ? ?
O23 .6716(8) .4056(8) .3784(10) .089(9) Uani ? ? 1.00000 ? ?
C31 .9239(9) .2207(10) .2622(13) .064(11) Uani ? ? 1.00000 ? ?
O31 .9581(8) .2100(9) .3553(9) .094(10) Uani ? ? 1.00000 ? ?
C32 .8878(9) .3880(10) .1061(12) .061(11) Uani ? ? 1.00000 ? ?
O32 .8835(8) .4724(7) .1176(10) .091(10) Uani ? ? 1.00000 ? ?
C33 1.0340(10) .2543(11) -.0086(12) .064(11) Uani ? ? 1.00000 ? ?
O33 1.1174(7) .2555(9) -.0556(11) .107(11) Uani ? ? 1.00000 ? ?
C1 .5059(7) .2792(8) .0995(10) .040(8) Uani ? ? 1.00000 ? ?
C111 .4327(7) .3190(8) .2142(10) .042(8) Uani ? ? 1.00000 ? ?
C112 .3450(9) .2738(13) .2785(13) .086(13) Uani ? ? 1.00000 ? ?
C113 .2800(8) .3059(10) .3936(13) .062(10) Uani ? ? 1.00000 ? ?
C114 .3055(11) .3971(17) .4210(16) .104(17) Uani ? ? 1.00000 ? ?
C115 .3918(10) .4478(10) .3602(14) .066(12) Uani ? ? 1.00000 ? ?
C116 .4558(8) .4127(9) .2497(12) .057(9) Uani ? ? 1.00000 ? ?
C121 .4772(8) .2863(8) -.0347(11) .047(8) Uani ? ? 1.00000 ? ?
C122 .3917(9) .3366(10) -.0573(13) .064(11) Uani ? ? 1.00000 ? ?
C123 .3688(11) .3472(12) -.1834(17) .086(14) Uani ? ? 1.00000 ? ?
C124 .4311(13) .3041(13) -.2873(14) .085(14) Uani ? ? 1.00000 ? ?
C125 .5136(12) .2519(12) -.2664(13) .078(13) Uani ? ? 1.00000 ? ?
C126 .5385(9) .2413(10) -.1416(11) .058(10) Uani ? ? 1.00000 ? ?
C2 .5942(7) .2387(8) .1188(9) .039(7) Uani ? ? 1.00000 ? ?
C3 .6846(7) .1976(8) .0558(9) .038(7) Uani ? ? 1.00000 ? ?
C4 .7611(7) .2774(8) -.0217(10) .041(8) Uani ? ? 1.00000 ? ?
C5 .8512(7) .2678(7) -.1192(9) .037(7) Uani ? ? 1.00000 ? ?
Si5 .8999(3) .3706(3) -.2662(3) .054(3) Uani ? ? 1.00000 ? ?
C501 1.0383(10) .3597(13) -.3417(14) .097(14) Uani ? ? 1.00000 ? ?
C502 .8258(11) .3476(11) -.3936(12) .076(12) Uani ? ? 1.00000 ? ?
C503 .8742(10) .5024(10) -.2207(13) .073(12) Uani ? ? 1.00000 ? ?
O01 .9875(6) .0386(7) -.1694(8) .078(8) Uani ? ? 1.00000 ? ?
C01 .9802(11) .0496(13) -.3065(13) .091(14) Uani ? ? 1.00000 ? ?
H0 .90425 .08801 .00000 .06000 Uiso ? ? 1.00000 ? ?
H112 .32193 .21422 .24379 .10800 Uiso ? ? 1.00000 ? ?
H113 .22017 .26424 .44966 .07900 Uiso ? ? 1.00000 ? ?
H114 .25694 .42700 .49017 .12900 Uiso ? ? 1.00000 ? ?
H115 .40955 .50842 .39512 .08000 Uiso ? ? 1.00000 ? ?
H116 .51574 .45363 .19631 .07200 Uiso ? ? 1.00000 ? ?
H122 .34648 .36680 .01644 .08200 Uiso ? ? 1.00000 ? ?
H123 .30980 .38430 -.20156 .11000 Uiso ? ? 1.00000 ? ?
H124 .41469 .31179 -.37680 .10000 Uiso ? ? 1.00000 ? ?
H125 .55529 .22103 -.34078 .09600 Uiso ? ? 1.00000 ? ?
H126 .59728 .20105 -.12597 .07400 Uiso ? ? 1.00000 ? ?
H4 .73623 .34686 .00000 .05300 Uiso ? ? 1.00000 ? ?
H5 .85833 .20860 -.13889 .06200 Uiso ? ? 1.00000 ? ?
H501a 1.07764 .36626 -.27615 .14100 Uiso ? ? 1.00000 ? ?
H501b 1.06127 .41196 -.41892 .14100 Uiso ? ? 1.00000 ? ?
H501c 1.05128 .29374 -.37029 .14100 Uiso ? ? 1.00000 ? ?
H502a .84761 .39449 -.47748 .11000 Uiso ? ? 1.00000 ? ?
H502b .75354 .35573 -.35942 .11000 Uiso ? ? 1.00000 ? ?
H502c .83479 .27858 -.41453 .11000 Uiso ? ? 1.00000 ? ?
H503a .89704 .55341 -.29931 .10400 Uiso ? ? 1.00000 ? ?
H503b .90905 .51345 -.15272 .10400 Uiso ? ? 1.00000 ? ?
H503c .80212 .50899 -.18602 .10400 Uiso ? ? 1.00000 ? ?
H01a .96225 .11878 -.34054 .13000 Uiso ? ? 1.00000 ? ?
H01b .92987 .00320 -.32085 .13000 Uiso ? ? 1.00000 ? ?
H01c 1.06115 .03226 -.36603 .13000 Uiso ? ? 1.00000 ? ?

loop_
_atom_site_aniso_label
_atom_site_aniso_U_11
_atom_site_aniso_U_22
_atom_site_aniso_U_33
_atom_site_aniso_U_12
_atom_site_aniso_U_13
_atom_site_aniso_U_23
Ru1 .0424(5) .0443(5) .0467(5) .0081(4) -.0108(4) -.0171(4)
Ru2 .0404(5) .0554(6) .0352(5) .0134(4) -.0103(4) -.0183(4)
Ru3 .0377(5) .0518(6) .0443(5) .0091(4) -.0120(4) -.0201(4)
O0 .039(4) .054(5) .040(4) .007(3) -.007(3) -.020(3)
C11 .061(8) .044(7) .073(9) .010(6) -.019(7) .002(6)
O11 .089(7) .070(7) .107(8) .008(6) -.032(6) .007(6)
C12 .050(7) .082(10) .069(8) .011(7) -.018(6) -.032(7)
O12 .099(8) .189(13) .124(9) .013(8) -.031(7) -.115(9)
C13 .061(8) .052(8) .061(8) -.001(6) -.005(6) -.018(6)
O13 .044(5) .092(8) .137(9) -.005(5) -.008(6) -.039(6)
C21 .057(8) .094(11) .055(8) .019(7) -.025(6) -.021(7)
O21 .112(9) .133(10) .078(7) .038(7) -.050(6) .008(6)
O22 .059(6) .098(8) .074(6) .001(5) .005(5) .007(5)
C22 .057(8) .065(8) .045(7) .011(6) -.016(6) -.013(6)
C23 .062(8) .077(9) .057(7) .022(7) -.030(6) -.033(7)
O23 .107(8) .088(7) .097(7) .038(6) -.045(6) -.057(6)
C31 .060(8) .076(9) .067(8) .014(7) -.020(7) -.036(7)
O31 .105(8) .139(10) .061(6) .023(7) -.048(6) -.041(6)
C32 .061(8) .054(8) .073(9) .002(6) -.026(6) -.012(7)
O32 .113(8) .059(6) .115(8) .005(6) -.039(6) -.038(6)
C33 .062(8) .083(10) .049(7) -.002(7) -.016(6) -.014(7)
O33 .042(6) .154(11) .120(9) -.002(6) -.004(6) -.030(7)
C1 .032(5) .040(6) .049(6) -.002(5) -.006(5) -.012(5)
C111 .035(6) .038(6) .055(7) .007(5) -.014(5) -.012(5)
C112 .035(7) .150(15) .072(9) -.008(8) .009(6) -.047(9)
C113 .036(7) .071(9) .072(9) .012(6) -.001(6) -.007(7)
C114 .051(9) .18(2) .102(12) .055(11) -.030(8) -.089(13)
C115 .059(8) .059(8) .096(10) .024(7) -.034(8) -.033(7)
C116 .046(7) .049(7) .073(8) .003(6) -.003(6) -.015(6)
C121 .044(6) .046(7) .052(7) -.005(5) -.018(5) -.003(5)
C122 .048(7) .071(9) .075(9) .007(6) -.022(6) -.004(7)
C123 .076(10) .090(11) .104(12) -.010(8) -.065(9) .018(9)
C124 .096(12) .101(12) .063(9) -.033(10) -.042(9) .004(8)
C125 .093(11) .096(11) .057(8) -.002(9) -.039(8) -.021(7)
C126 .063(8) .071(9) .048(7) .010(6) -.024(6) -.015(6)
C2 .037(6) .040(6) .041(6) .000(5) -.003(5) -.014(5)
C3 .037(6) .047(6) .036(5) .005(5) -.010(4) -.021(5)
C4 .039(6) .046(6) .046(6) .014(5) -.016(5) -.019(5)
C5 .036(5) .034(6) .042(6) .009(4) -.009(4) -.011(5)
Si5 .0500(19) .061(2) .0482(19) .0088(16) -.0067(15) -.0040(16)
C501 .061(9) .135(15) .071(9) .007(9) .015(7) .006(9)
C502 .093(10) .089(10) .048(7) .012(8) -.022(7) -.013(7)
C503 .086(10) .055(8) .080(9) -.002(7) -.023(8) -.011(7)
O01 .080(6) .112(8) .047(5) .048(5) -.020(4) -.027(5)
C01 .101(11) .124(14) .054(8) .049(10) -.027(8) -.027(8)

loop_
_atom_type_symbol
_atom_type_description
_atom_type_oxidation_number
_atom_type_number_in_cell
_atom_type_scat_dispersion_real
_atom_type_scat_dispersion_imag
_atom_type_scat_source
C ? 0 60 .002 .002 'Int Tables Vol IV Tables 2.2B and 2.3.1'
O ? 0 22 .008 .006 'Int Tables Vol IV Tables 2.2B and 2.3.1'
H ? 0 52 0 0 'Int Tables Vol IV Tables 2.2B and 2.3.1'
Si ? 0 2 .072 .071 'Int Tables Vol IV Tables 2.2B and 2.3.1'
Ru ? 0 6 -1.42 .836 'Int Tables Vol IV Tables 2.2B and 2.3.1'

loop_
_diffrn_attenuator_code
_diffrn_attenuator_scale
? ?

loop_
_geom_angle_atom_site_label_1
_geom_angle_atom_site_label_2
_geom_angle_atom_site_label_3
_geom_angle_site_symmetry_1
_geom_angle_site_symmetry_2
_geom_angle_site_symmetry_3
_geom_angle
_geom_angle_publ_flag
Ru2 Ru1 O0 . . . 83.70(19) ?
Ru2 Ru1 C11 . . . 104.7(4) ?
Ru2 Ru1 C12 . . . 157.7(4) ?
Ru2 Ru1 C13 . . . 90.5(4) ?
Ru2 Ru1 C3 . . . 52.5(3) ?
O0 Ru1 C11 . . . 87.2(4) ?
O0 Ru1 C12 . . . 93.9(4) ?
O0 Ru1 C13 . . . 174.2(4) ?
O0 Ru1 C3 . . . 87.4(3) ?
C11 Ru1 C12 . . . 97.2(6) ?
C11 Ru1 C13 . . . 93.9(5) ?
C11 Ru1 C3 . . . 157.0(5) ?
C12 Ru1 C13 . . . 91.7(5) ?
C12 Ru1 C3 . . . 105.4(5) ?
C13 Ru1 C3 . . . 89.3(4) ?
Ru1 Ru2 Ru3 . . . 75.49(3) ?
Ru1 Ru2 C21 . . . 87.1(4) ?
Ru1 Ru2 C22 . . . 95.1(4) ?
Ru1 Ru2 C23 . . . 164.0(3) ?
Ru1 Ru2 C2 . . . 73.8(3) ?
Ru1 Ru2 C3 . . . 47.6(3) ?
Ru3 Ru2 C21 . . . 88.6(3) ?
Ru3 Ru2 C22 . . . 170.4(4) ?
Ru3 Ru2 C23 . . . 92.6(3) ?
Ru3 Ru2 C2 . . . 96.6(2) ?
Ru3 Ru2 C3 . . . 66.9(2) ?
C21 Ru2 C22 . . . 89.0(5) ?
C21 Ru2 C23 . . . 103.5(6) ?
C21 Ru2 C2 . . . 158.1(5) ?
C21 Ru2 C3 . . . 131.5(5) ?
C22 Ru2 C23 . . . 97.0(5) ?
C22 Ru2 C2 . . . 82.3(4) ?
C22 Ru2 C3 . . . 108.3(5) ?
C23 Ru2 C2 . . . 97.5(5) ?
C23 Ru2 C3 . . . 118.1(4) ?
C2 Ru2 C3 . . . 36.5(3) ?
Ru2 Ru3 O0 . . . 78.22(16) ?
Ru2 Ru3 C31 . . . 79.1(3) ?
Ru2 Ru3 C32 . . . 94.4(3) ?
Ru2 Ru3 C33 . . . 167.6(4) ?
Ru2 Ru3 C4 . . . 67.0(2) ?
Ru2 Ru3 C5 . . . 100.5(2) ?
O0 Ru3 C31 . . . 92.7(4) ?
O0 Ru3 C32 . . . 172.3(4) ?
O0 Ru3 C33 . . . 93.0(4) ?
O0 Ru3 C4 . . . 87.0(3) ?
O0 Ru3 C5 . . . 82.3(3) ?
C31 Ru3 C32 . . . 88.2(6) ?
C31 Ru3 C33 . . . 92.7(5) ?
C31 Ru3 C4 . . . 145.4(4) ?
C31 Ru3 C5 . . . 175.0(5) ?
C32 Ru3 C33 . . . 94.6(5) ?
C32 Ru3 C4 . . . 87.8(5) ?
C32 Ru3 C5 . . . 96.8(5) ?
C33 Ru3 C4 . . . 121.9(4) ?
C33 Ru3 C5 . . . 86.9(4) ?
C4 Ru3 C5 . . . 35.5(3) ?
Ru1 O0 Ru3 . . . 112.1(3) ?
Ru1 O0 H0 . . . 111.7 ?
Ru3 O0 H0 . . . 101.0 ?
Ru1 C11 O11 . . . 176.5(12) ?
Ru1 C12 O12 . . . 176.8(11) ?
Ru1 C13 O13 . . . 177.2(11) ?
Ru2 C21 O21 . . . 174.3(11) ?
Ru2 C22 O22 . . . 176.1(12) ?
Ru2 C23 O23 . . . 178.4(11) ?
Ru3 C31 O31 . . . 169.6(10) ?
Ru3 C32 O32 . . . 178.3(11) ?
Ru3 C33 O33 . . . 174.9(12) ?
C111 C1 C121 . . . 118.3(9) ?
C111 C1 C2 . . . 120.0(10) ?
C121 C1 C2 . . . 121.7(9) ?
C1 C111 C112 . . . 123.7(11) ?
C1 C111 C116 . . . 119.0(8) ?
C112 C111 C116 . . . 117.2(11) ?
C111 C112 C113 . . . 123.9(15) ?
C111 C112 H112 . . . 118.1 ?
C113 C112 H112 . . . 118.0 ?
C112 C113 C114 . . . 115.3(11) ?
C112 C113 H113 . . . 122.4 ?
C114 C113 H113 . . . 122.3 ?
C113 C114 C115 . . . 123.7(15) ?
C113 C114 H114 . . . 117.7 ?
C115 C114 H114 . . . 119 ?
C114 C115 C116 . . . 119.1(15) ?
C114 C115 H115 . . . 118.8 ?
C116 C115 H115 . . . 122.1 ?
C111 C116 C115 . . . 119.7(10) ?
C111 C116 H116 . . . 120.0 ?
C115 C116 H116 . . . 120.3 ?
C1 C121 C122 . . . 121.1(10) ?
C1 C121 C126 . . . 120.5(10) ?
C122 C121 C126 . . . 118.4(11) ?
C121 C122 C123 . . . 120.6(12) ?
C121 C122 H122 . . . 120.0 ?
C123 C122 H122 . . . 119.4 ?
C122 C123 C124 . . . 119.9(14) ?
C122 C123 H123 . . . 121.5 ?
C124 C123 H123 . . . 118.5 ?
C123 C124 C125 . . . 120.4(15) ?
C123 C124 H124 . . . 119.8 ?
C125 C124 H124 . . . 119.8 ?
C124 C125 C126 . . . 120.6(13) ?
C124 C125 H125 . . . 118.7 ?
C126 C125 H125 . . . 120.7 ?
C121 C126 C125 . . . 120.0(12) ?
C121 C126 H126 . . . 119.8 ?
C125 C126 H126 . . . 120.2 ?
Ru2 C2 C1 . . . 142.4(7) ?
Ru2 C2 C3 . . . 73.3(6) ?
C1 C2 C3 . . . 144.3(10) ?
Ru1 C3 Ru2 . . . 79.9(3) ?
Ru1 C3 C2 . . . 119.7(6) ?
Ru1 C3 C4 . . . 125.8(7) ?
Ru2 C3 C2 . . . 70.1(6) ?
Ru2 C3 C4 . . . 105.9(7) ?
C2 C3 C4 . . . 112.4(9) ?
Ru3 C4 C3 . . . 101.8(6) ?
Ru3 C4 C5 . . . 72.4(6) ?
Ru3 C4 H4 . . . 102.7 ?
C3 C4 C5 . . . 129.2(9) ?
C3 C4 H4 . . . 109.0 ?
C5 C4 H4 . . . 121.6 ?
Ru3 C5 C4 . . . 72.1(6) ?
Ru3 C5 Si5 . . . 126.8(5) ?
Ru3 C5 H5 . . . 102.6 ?
C4 C5 Si5 . . . 122.0(7) ?
C4 C5 H5 . . . 113.0 ?
Si5 C5 H5 . . . 113.5 ?
C5 Si5 C501 . . . 112.2(6) ?
C5 Si5 C502 . . . 103.9(5) ?
C5 Si5 C503 . . . 112.1(5) ?
C501 Si5 C502 . . . 108.9(6) ?
C501 Si5 C503 . . . 109.9(7) ?
C502 Si5 C503 . . . 109.6(7) ?
Si5 C501 H501a . . . 110.5 ?
Si5 C501 H501b . . . 110.8 ?
Si5 C501 H501c . . . 110.3 ?
H501a C501 H501b . . . 108.6 ?
H501a C501 H501c . . . 108.1 ?
H501b C501 H501c . . . 108.5 ?
Si5 C502 H502a . . . 111.6 ?
Si5 C502 H502b . . . 111.3 ?
Si5 C502 H502c . . . 111.0 ?
H502a C502 H502b . . . 107.9 ?
H502a C502 H502c . . . 107.6 ?
H502b C502 H502c . . . 107.3 ?
Si5 C503 H503a . . . 110.1 ?
Si5 C503 H503b . . . 110.2 ?
Si5 C503 H503c . . . 109.7 ?
H503a C503 H503b . . . 109.2 ?
H503a C503 H503c . . . 108.7 ?
H503b C503 H503c . . . 108.9 ?
O01 C01 H01a . . . 112.3 ?
O01 C01 H01b . . . 113.3 ?
O01 C01 H01c . . . 104.5 ?
H01a C01 H01b . . . 106.7 ?
H01a C01 H01c . . . 109.7 ?
H01b C01 H01c . . . 110.3 ?

loop_
_geom_bond_atom_site_label_1
_geom_bond_atom_site_label_2
_geom_bond_site_symmetry_1
_geom_bond_site_symmetry_2
_geom_bond_distance
_geom_bond_publ_flag
Ru1 Ru2 . . 2.7602(15) ?
Ru1 O0 . . 2.146(7) ?
Ru1 C11 . . 1.927(12) ?
Ru1 C12 . . 1.921(14) ?
Ru1 C13 . . 1.879(13) ?
Ru1 C3 . . 2.069(10) ?
Ru2 Ru3 . . 3.0067(13) ?
Ru2 C21 . . 1.927(13) ?
Ru2 C22 . . 1.867(11) ?
Ru2 C23 . . 1.935(14) ?
Ru2 C2 . . 2.183(10) ?
Ru2 C3 . . 2.223(10) ?
Ru3 O0 . . 2.117(7) ?
Ru3 C31 . . 1.900(14) ?
Ru3 C32 . . 1.861(14) ?
Ru3 C33 . . 1.943(12) ?
Ru3 C4 . . 2.283(11) ?
Ru3 C5 . . 2.288(10) ?
O0 H0 . . .838 ?
C11 O11 . . 1.132(16) ?
C12 O12 . . 1.13(2) ?
C13 O13 . . 1.121(16) ?
C21 O21 . . 1.095(17) ?
O22 C22 . . 1.148(14) ?
C23 O23 . . 1.134(18) ?
C31 O31 . . 1.137(17) ?
C32 O32 . . 1.132(17) ?
C33 O33 . . 1.107(16) ?
C1 C111 . . 1.502(14) ?
C1 C121 . . 1.498(16) ?
C1 C2 . . 1.337(14) ?
C111 C112 . . 1.301(15) ?
C111 C116 . . 1.392(17) ?
C112 C113 . . 1.410(18) ?
C112 H112 . . .987 ?
C113 C114 . . 1.34(3) ?
C113 H113 . . .981 ?
C114 C115 . . 1.31(2) ?
C114 H114 . . .972 ?
C115 C116 . . 1.389(17) ?
C115 H115 . . .974 ?
C116 H116 . . .970 ?
C121 C122 . . 1.367(17) ?
C121 C126 . . 1.411(16) ?
C122 C123 . . 1.38(2) ?
C122 H122 . . .984 ?
C123 C124 . . 1.38(2) ?
C123 H123 . . .965 ?
C124 C125 . . 1.34(2) ?
C124 H124 . . .978 ?
C125 C126 . . 1.377(19) ?
C125 H125 . . .974 ?
C126 H126 . . .976 ?
C2 C3 . . 1.381(13) ?
C3 C4 . . 1.467(13) ?
C4 C5 . . 1.393(12) ?
C4 H4 . . 1.009 ?
C5 Si5 . . 1.849(9) ?
C5 H5 . . .833 ?
Si5 C501 . . 1.849(14) ?
Si5 C502 . . 1.870(15) ?
Si5 C503 . . 1.871(14) ?
C501 H501a . . .957 ?
C501 H501b . . .953 ?
C501 H501c . . .959 ?
C502 H502a . . .958 ?
C502 H502b . . .961 ?
C502 H502c . . .965 ?
C503 H503a . . .952 ?
C503 H503b . . .951 ?
C503 H503c . . .956 ?
O01 C01 . . 1.411(16) ?
C01 H01a . . .970 ?
C01 H01b . . .963 ?
C01 H01c . . 1.153 ?
